data_7039363
loop_
_publ_author_name
'Bergamini, Paola'
'Marvelli, Lorenza'
'Ferretti, Valeria'
'Gemmo, Chiara'
'Gambari, Roberto'
'Hushcha, Yekatsiaryna'
'Lampronti, Ilaria'

_publ_section_title
;
 Bis(dimethylsulfoxide)carbonateplatinum(ii), a new synthon for a
 low-impact, versatile synthetic route to anticancer Pt carboxylates.
;
_journal_issue 26
_journal_name_full 'Dalton transactions (Cambridge, England : 2003)'
_journal_page_first 10752
_journal_page_last 10760
_journal_paper_doi 10.1039/c6dt01689h
_journal_volume 45
_journal_year 2016
_chemical_formula_sum 'C11 H16 O5 Pt S2'
_chemical_formula_weight 487.45
_space_group_crystal_system monoclinic
_space_group_IT_number 14
_space_group_name_Hall '-P 2ybc'
_space_group_name_H-M_alt 'P 1 21/c 1'
_symmetry_space_group_name_Hall '-P 2ybc'
_symmetry_space_group_name_H-M 'P 1 21/c 1'
_atom_sites_solution_hydrogens geom
_audit_creation_method SHELXL-2014/7
_audit_update_record
;
2015-11-25 deposited with the CCDC.
2016-05-31 downloaded from the CCDC.
;
_cell_angle_alpha 90
_cell_angle_beta 95.1170(12)
_cell_angle_gamma 90
_cell_formula_units_Z 8
_cell_length_a 14.6904(2)
_cell_length_b 19.7530(4)
_cell_length_c 10.1449(4)
_cell_measurement_reflns_used 15507
_cell_measurement_temperature 295
_cell_measurement_theta_max 26.
_cell_measurement_theta_min 2.
_cell_volume 2932.11(14)
_computing_cell_refinement 'DENZO-SMN (Otwinowski & Minor, 1997)'
_computing_data_collection 'Kappa CCD server software (Nonius, 1997)'
_computing_data_reduction 'DENZO-SMN (Otwinowski & Minor, 1997)'
_computing_molecular_graphics 'ORTEPIII (Burnett & Johnson, 1996)'
_computing_structure_refinement 'SHELXL-2014/7 (Sheldrick, 2014)'
_computing_structure_solution 'SIR97 (Altomare et al.,1999)'
_diffrn_ambient_temperature 295
_diffrn_measured_fraction_theta_full 0.980
_diffrn_measured_fraction_theta_max 0.982
_diffrn_measurement_device_type 'Nonius Kappa CCD'
_diffrn_measurement_method '\f scans and \w scans'
_diffrn_radiation_type MoK\a
_diffrn_radiation_wavelength 0.71073
_diffrn_reflns_av_R_equivalents 0.1071
_diffrn_reflns_av_unetI/netI 0.0667
_diffrn_reflns_Laue_measured_fraction_full 0.980
_diffrn_reflns_Laue_measured_fraction_max 0.982
_diffrn_reflns_limit_h_max 18
_diffrn_reflns_limit_h_min -18
_diffrn_reflns_limit_k_max 24
_diffrn_reflns_limit_k_min -24
_diffrn_reflns_limit_l_max 12
_diffrn_reflns_limit_l_min -12
_diffrn_reflns_number 15507
_diffrn_reflns_point_group_measured_fraction_full 0.980
_diffrn_reflns_point_group_measured_fraction_max 0.982
_diffrn_reflns_theta_full 25.242
_diffrn_reflns_theta_max 25.998
_diffrn_reflns_theta_min 1.732
_exptl_absorpt_coefficient_mu 9.867
_exptl_absorpt_correction_T_max 0.110
_exptl_absorpt_correction_T_min 0.005
_exptl_absorpt_correction_type multi-scan
_exptl_absorpt_process_details
;
multi-scan from symmetry-related measurements 
 Sortav (Blessing 1995)
;
_exptl_crystal_colour colourless
_exptl_crystal_density_diffrn 2.208
_exptl_crystal_description prismatic
_exptl_crystal_F_000 1856
_exptl_crystal_size_max 0.55
_exptl_crystal_size_mid 0.50
_exptl_crystal_size_min 0.24
_refine_diff_density_max 2.704
_refine_diff_density_min -3.714
_refine_diff_density_rms 0.333
_refine_ls_extinction_method none
_refine_ls_goodness_of_fit_ref 1.032
_refine_ls_hydrogen_treatment constr
_refine_ls_matrix_type full
_refine_ls_number_parameters 343
_refine_ls_number_reflns 5659
_refine_ls_number_restraints 0
_refine_ls_restrained_S_all 1.032
_refine_ls_R_factor_all 0.0712
_refine_ls_R_factor_gt 0.0649
_refine_ls_shift/su_max 0.002
_refine_ls_shift/su_mean 0.000
_refine_ls_structure_factor_coef Fsqd
_refine_ls_weighting_details 'w=1/[\s^2^(Fo^2^)+(0.1404P)^2^+6.6035P] where P=(Fo^2^+2Fc^2^)/3'
_refine_ls_weighting_scheme calc
_refine_ls_wR_factor_gt 0.1792
_refine_ls_wR_factor_ref 0.1884
_reflns_Friedel_coverage 0.000
_reflns_number_gt 5137
_reflns_number_total 5659
_reflns_threshold_expression 'I > 2\s(I)'
_cod_data_source_file c6dt01689h2.cif
_cod_data_source_block complex4
_cod_depositor_comments 'Adding full bibliography for 7039362--7039364.cif.'
_cod_original_formula_sum 'C11 H16 O5 Pt1 S2'
_cod_database_code 7039363
_shelx_shelxl_version_number 2014/7
_shelx_space_group_comment
;
The symmetry employed for this shelxl refinement is uniquely defined
by the following loop, which should always be used as a source of
symmetry information in preference to the above space-group names.
They are only intended as comments.
;

loop_
_space_group_symop_operation_xyz
'x, y, z'
'-x, y+1/2, -z+1/2'
'-x, -y, -z'
'x, -y-1/2, z-1/2'

loop_
_atom_site_label
_atom_site_type_symbol
_atom_site_fract_x
_atom_site_fract_y
_atom_site_fract_z
_atom_site_U_iso_or_equiv
_atom_site_adp_type
_atom_site_occupancy
_atom_site_site_symmetry_order
_atom_site_calc_flag
_atom_site_refinement_flags_posn
_atom_site_refinement_flags_adp
Pt1 Pt 0.06790(2) 0.68692(2) 0.74176(4) 0.04720(18) Uani 1 1 d . .
Pt2 Pt 0.62377(2) 0.60422(2) 0.48781(3) 0.04931(18) Uani 1 1 d . .
S1 S 0.21808(16) 0.69803(12) 0.7857(2) 0.0484(5) Uani 1 1 d . .
S2 S 0.05182(17) 0.79613(12) 0.6930(3) 0.0523(5) Uani 1 1 d . .
O1 O 0.0870(5) 0.5868(4) 0.7656(9) 0.0645(19) Uani 1 1 d . .
O2 O 0.0499(6) 0.4816(4) 0.7974(10) 0.073(2) Uani 1 1 d . .
O3 O -0.0664(5) 0.6745(4) 0.7073(9) 0.0645(19) Uani 1 1 d . .
O4 O 0.2518(6) 0.7628(4) 0.8376(10) 0.074(2) Uani 1 1 d . .
O5 O 0.1179(7) 0.8222(5) 0.6063(11) 0.084(3) Uani 1 1 d . .
S3 S 0.7471(2) 0.59336(15) 0.3784(3) 0.0631(7) Uani 1 1 d . .
S4 S 0.6021(2) 0.71042(13) 0.4191(2) 0.0611(6) Uani 1 1 d . .
O6 O 0.5188(5) 0.6166(4) 0.5979(8) 0.0583(16) Uani 1 1 d . .
O7 O 0.4459(7) 0.6006(5) 0.7728(10) 0.087(3) Uani 1 1 d . .
O8 O 0.6369(6) 0.5062(4) 0.5367(9) 0.0629(18) Uani 1 1 d . .
O9 O 0.8003(8) 0.6549(6) 0.3594(14) 0.112(4) Uani 1 1 d . .
O10 O 0.6051(8) 0.7209(5) 0.2773(8) 0.088(3) Uani 1 1 d . .
C1 C 0.0249(7) 0.5411(5) 0.7894(10) 0.054(2) Uani 1 1 d . .
C2 C -0.0704(7) 0.5616(5) 0.8075(10) 0.055(2) Uani 1 1 d . .
C3 C -0.1076(7) 0.6244(5) 0.7686(11) 0.054(2) Uani 1 1 d . .
C4 C -0.2010(7) 0.6352(6) 0.7818(12) 0.062(3) Uani 1 1 d . .
H4 H -0.2275 0.6765 0.7560 0.075 Uiso 1 1 calc R U
C5 C -0.2541(8) 0.5851(7) 0.8329(15) 0.072(3) Uani 1 1 d . .
H5 H -0.3162 0.5924 0.8379 0.086 Uiso 1 1 calc R U
C6 C -0.2143(9) 0.5229(7) 0.8777(15) 0.076(3) Uani 1 1 d . .
H6 H -0.2487 0.4898 0.9154 0.091 Uiso 1 1 calc R U
C7 C -0.1261(8) 0.5137(6) 0.8638(12) 0.063(3) Uani 1 1 d . .
H7 H -0.0996 0.4730 0.8932 0.076 Uiso 1 1 calc R U
C8 C 0.2590(7) 0.6350(6) 0.8974(10) 0.059(2) Uani 1 1 d . .
H8A H 0.3244 0.6325 0.8993 0.089 Uiso 1 1 calc R U
H8B H 0.2330 0.5921 0.8700 0.089 Uiso 1 1 calc R U
H8C H 0.2421 0.6458 0.9843 0.089 Uiso 1 1 calc R U
C9 C 0.2736(9) 0.6782(7) 0.6415(11) 0.069(3) Uani 1 1 d . .
H9A H 0.2604 0.7127 0.5760 0.103 Uiso 1 1 calc R U
H9B H 0.2519 0.6353 0.6068 0.103 Uiso 1 1 calc R U
H9C H 0.3384 0.6758 0.6639 0.103 Uiso 1 1 calc R U
C10 C -0.0588(9) 0.8138(7) 0.6204(15) 0.075(3) Uani 1 1 d . .
H10A H -0.0621 0.8604 0.5929 0.112 Uiso 1 1 calc R U
H10B H -0.1024 0.8058 0.6837 0.112 Uiso 1 1 calc R U
H10C H -0.0723 0.7851 0.5449 0.112 Uiso 1 1 calc R U
C11 C 0.0568(12) 0.8461(7) 0.8406(15) 0.086(4) Uani 1 1 d . .
H11A H 0.1150 0.8398 0.8900 0.129 Uiso 1 1 calc R U
H11B H 0.0090 0.8323 0.8934 0.129 Uiso 1 1 calc R U
H11C H 0.0491 0.8930 0.8175 0.129 Uiso 1 1 calc R U
C12 C 0.4999(7) 0.5796(6) 0.6976(10) 0.055(2) Uani 1 1 d . .
C13 C 0.5412(6) 0.5104(5) 0.7186(10) 0.051(2) Uani 1 1 d . .
C14 C 0.6037(7) 0.4807(5) 0.6424(11) 0.054(2) Uani 1 1 d . .
C15 C 0.6338(9) 0.4143(6) 0.6759(13) 0.068(3) Uani 1 1 d . .
H15 H 0.6736 0.3926 0.6233 0.081 Uiso 1 1 calc R U
C16 C 0.6058(11) 0.3812(6) 0.7839(14) 0.077(3) Uani 1 1 d . .
H16 H 0.6252 0.3372 0.8025 0.092 Uiso 1 1 calc R U
C17 C 0.5494(11) 0.4131(6) 0.8641(13) 0.075(3) Uani 1 1 d . .
H17 H 0.5333 0.3917 0.9404 0.090 Uiso 1 1 calc R U
C18 C 0.5160(8) 0.4771(6) 0.8320(11) 0.061(2) Uani 1 1 d . .
H18 H 0.4765 0.4981 0.8860 0.073 Uiso 1 1 calc R U
C19 C 0.7214(9) 0.5528(8) 0.2278(11) 0.077(4) Uani 1 1 d . .
H19A H 0.6859 0.5130 0.2409 0.116 Uiso 1 1 calc R U
H19B H 0.7771 0.5402 0.1912 0.116 Uiso 1 1 calc R U
H19C H 0.6871 0.5829 0.1678 0.116 Uiso 1 1 calc R U
C20 C 0.8224(10) 0.5327(10) 0.4600(15) 0.092(5) Uani 1 1 d . .
H20A H 0.7946 0.4887 0.4533 0.138 Uiso 1 1 calc R U
H20B H 0.8342 0.5447 0.5516 0.138 Uiso 1 1 calc R U
H20C H 0.8788 0.5319 0.4191 0.138 Uiso 1 1 calc R U
C21 C 0.6836(11) 0.7636(6) 0.5086(16) 0.083(4) Uani 1 1 d . .
H21A H 0.7098 0.7402 0.5859 0.125 Uiso 1 1 calc R U
H21B H 0.6541 0.8042 0.5349 0.125 Uiso 1 1 calc R U
H21C H 0.7311 0.7752 0.4534 0.125 Uiso 1 1 calc R U
C22 C 0.4989(11) 0.7431(6) 0.4677(13) 0.076(3) Uani 1 1 d . .
H22A H 0.4642 0.7073 0.5031 0.113 Uiso 1 1 calc R U
H22B H 0.4643 0.7627 0.3924 0.113 Uiso 1 1 calc R U
H22C H 0.5118 0.7772 0.5341 0.113 Uiso 1 1 calc R U

loop_
_atom_site_aniso_label
_atom_site_aniso_U_11
_atom_site_aniso_U_22
_atom_site_aniso_U_33
_atom_site_aniso_U_23
_atom_site_aniso_U_13
_atom_site_aniso_U_12
Pt1 0.0421(3) 0.0443(3) 0.0559(3) -0.00053(13) 0.00814(16) 0.00056(12)
Pt2 0.0544(3) 0.0489(3) 0.0468(3) -0.00163(13) 0.01626(17) 0.00178(13)
S1 0.0423(11) 0.0483(11) 0.0552(12) -0.0013(9) 0.0075(9) 0.0002(9)
S2 0.0488(12) 0.0483(11) 0.0613(14) 0.0095(10) 0.0139(10) 0.0040(10)
O1 0.051(4) 0.043(3) 0.100(6) -0.001(4) 0.009(4) -0.001(3)
O2 0.066(5) 0.044(4) 0.112(7) 0.000(4) 0.018(5) 0.001(3)
O3 0.038(4) 0.061(4) 0.093(6) 0.013(4) 0.001(3) 0.002(3)
O4 0.064(5) 0.063(4) 0.092(6) -0.006(4) -0.008(4) -0.009(4)
O5 0.076(6) 0.078(5) 0.103(7) 0.034(5) 0.035(5) 0.000(4)
S3 0.0617(15) 0.0700(15) 0.0608(15) -0.0143(12) 0.0233(11) -0.0048(12)
S4 0.0896(19) 0.0502(12) 0.0460(12) 0.0012(10) 0.0204(12) 0.0015(12)
O6 0.055(4) 0.058(4) 0.065(4) 0.006(3) 0.020(3) 0.010(3)
O7 0.092(6) 0.095(7) 0.082(6) 0.037(5) 0.049(5) 0.042(5)
O8 0.070(5) 0.049(4) 0.072(5) 0.005(3) 0.023(4) 0.012(3)
O9 0.098(8) 0.080(6) 0.170(12) -0.036(7) 0.083(8) -0.027(6)
O10 0.139(9) 0.082(6) 0.048(4) 0.013(4) 0.028(5) 0.007(6)
C1 0.055(5) 0.054(5) 0.053(5) -0.020(4) 0.005(4) -0.003(4)
C2 0.058(5) 0.059(5) 0.051(5) -0.013(4) 0.009(4) -0.004(4)
C3 0.046(5) 0.047(5) 0.068(6) -0.014(4) -0.004(4) -0.011(4)
C4 0.049(5) 0.063(6) 0.073(7) -0.015(5) -0.003(4) -0.002(5)
C5 0.043(5) 0.072(7) 0.102(9) -0.006(6) 0.014(5) -0.009(5)
C6 0.065(7) 0.073(7) 0.091(9) -0.013(6) 0.014(6) -0.020(6)
C7 0.054(6) 0.062(6) 0.074(7) -0.008(5) 0.006(5) -0.005(5)
C8 0.051(5) 0.077(7) 0.051(5) 0.002(5) 0.013(4) 0.010(5)
C9 0.063(7) 0.092(8) 0.053(6) 0.007(5) 0.015(5) 0.008(6)
C10 0.063(7) 0.077(8) 0.084(9) 0.015(6) 0.000(6) 0.004(5)
C11 0.111(11) 0.058(6) 0.085(9) -0.013(6) -0.016(8) 0.015(7)
C12 0.052(5) 0.066(6) 0.050(5) 0.007(4) 0.019(4) 0.006(4)
C13 0.041(4) 0.051(5) 0.060(5) 0.003(4) -0.001(4) 0.001(4)
C14 0.058(5) 0.040(4) 0.064(6) -0.002(4) 0.005(4) -0.006(4)
C15 0.079(7) 0.049(5) 0.072(7) -0.012(5) -0.009(5) 0.009(5)
C16 0.108(10) 0.048(6) 0.072(8) 0.009(5) 0.004(7) 0.006(6)
C17 0.100(9) 0.067(7) 0.059(6) 0.014(5) 0.009(6) -0.007(7)
C18 0.057(6) 0.064(6) 0.061(6) 0.006(5) 0.006(4) -0.002(5)
C19 0.065(7) 0.122(11) 0.048(5) -0.015(6) 0.020(5) 0.003(7)
C20 0.065(7) 0.140(14) 0.072(8) -0.013(8) 0.017(6) 0.025(8)
C21 0.092(10) 0.058(6) 0.101(10) -0.003(6) 0.019(8) -0.017(6)
C22 0.109(10) 0.048(5) 0.072(7) 0.009(5) 0.023(7) 0.021(6)

loop_
_atom_type_symbol
_atom_type_description
_atom_type_scat_dispersion_real
_atom_type_scat_dispersion_imag
_atom_type_scat_source
Pt Pt -1.7033 8.3905 'International Tables Vol C Tables 4.2.6.8 and 6.1.1.4'
S S 0.1246 0.1234 'International Tables Vol C Tables 4.2.6.8 and 6.1.1.4'
C C 0.0033 0.0016 'International Tables Vol C Tables 4.2.6.8 and 6.1.1.4'
H H 0.0000 0.0000 'International Tables Vol C Tables 4.2.6.8 and 6.1.1.4'
O O 0.0106 0.0060 'International Tables Vol C Tables 4.2.6.8 and 6.1.1.4'

loop_
_geom_angle_atom_site_label_1
_geom_angle_atom_site_label_2
_geom_angle_atom_site_label_3
_geom_angle
O3 Pt1 O1 91.5(3)
O3 Pt1 S1 178.0(2)
O1 Pt1 S1 87.0(2)
O3 Pt1 S2 89.8(2)
O1 Pt1 S2 173.6(3)
S1 Pt1 S2 91.87(9)
O6 Pt2 O8 92.4(3)
O6 Pt2 S3 175.7(2)
O8 Pt2 S3 88.0(2)
O6 Pt2 S4 87.9(2)
O8 Pt2 S4 175.4(3)
S3 Pt2 S4 91.99(11)
O4 S1 C8 107.7(5)
O4 S1 C9 109.0(6)
C8 S1 C9 102.6(5)
O4 S1 Pt1 117.4(4)
C8 S1 Pt1 109.7(4)
C9 S1 Pt1 109.4(4)
O5 S2 C10 108.5(6)
O5 S2 C11 109.3(8)
C10 S2 C11 102.0(7)
O5 S2 Pt1 114.4(4)
C10 S2 Pt1 111.3(4)
C11 S2 Pt1 110.7(5)
C1 O1 Pt1 127.1(7)
C3 O3 Pt1 119.4(6)
O9 S3 C19 110.0(8)
O9 S3 C20 107.6(9)
C19 S3 C20 100.1(7)
O9 S3 Pt2 117.0(4)
C19 S3 Pt2 111.2(4)
C20 S3 Pt2 109.4(5)
O10 S4 C22 109.1(7)
O10 S4 C21 109.9(7)
C22 S4 C21 101.4(7)
O10 S4 Pt2 115.3(4)
C22 S4 Pt2 111.2(4)
C21 S4 Pt2 109.0(5)
C12 O6 Pt2 126.6(6)
C14 O8 Pt2 122.4(6)
O2 C1 O1 117.2(9)
O2 C1 C2 122.0(10)
O1 C1 C2 120.7(9)
C7 C2 C3 119.0(10)
C7 C2 C1 117.2(10)
C3 C2 C1 123.8(10)
O3 C3 C4 114.6(10)
O3 C3 C2 127.2(9)
C4 C3 C2 117.9(10)
C5 C4 C3 120.8(11)
C5 C4 H4 119.6
C3 C4 H4 119.6
C4 C5 C6 120.5(11)
C4 C5 H5 119.7
C6 C5 H5 119.7
C7 C6 C5 117.6(12)
C7 C6 H6 121.2
C5 C6 H6 121.2
C6 C7 C2 124.0(12)
C6 C7 H7 118.0
C2 C7 H7 118.0
S1 C8 H8A 109.5
S1 C8 H8B 109.5
H8A C8 H8B 109.5
S1 C8 H8C 109.5
H8A C8 H8C 109.5
H8B C8 H8C 109.5
S1 C9 H9A 109.5
S1 C9 H9B 109.5
H9A C9 H9B 109.5
S1 C9 H9C 109.5
H9A C9 H9C 109.5
H9B C9 H9C 109.5
S2 C10 H10A 109.5
S2 C10 H10B 109.5
H10A C10 H10B 109.5
S2 C10 H10C 109.5
H10A C10 H10C 109.5
H10B C10 H10C 109.5
S2 C11 H11A 109.5
S2 C11 H11B 109.5
H11A C11 H11B 109.5
S2 C11 H11C 109.5
H11A C11 H11C 109.5
H11B C11 H11C 109.5
O7 C12 O6 119.5(10)
O7 C12 C13 119.8(9)
O6 C12 C13 120.7(9)
C14 C13 C18 119.8(9)
C14 C13 C12 125.9(9)
C18 C13 C12 114.1(9)
O8 C14 C13 127.3(9)
O8 C14 C15 114.8(10)
C13 C14 C15 117.9(10)
C16 C15 C14 121.6(12)
C16 C15 H15 119.2
C14 C15 H15 119.2
C17 C16 C15 120.0(11)
C17 C16 H16 120.0
C15 C16 H16 120.0
C16 C17 C18 120.1(11)
C16 C17 H17 120.0
C18 C17 H17 120.0
C17 C18 C13 120.4(11)
C17 C18 H18 119.8
C13 C18 H18 119.8
S3 C19 H19A 109.5
S3 C19 H19B 109.5
H19A C19 H19B 109.5
S3 C19 H19C 109.5
H19A C19 H19C 109.5
H19B C19 H19C 109.5
S3 C20 H20A 109.5
S3 C20 H20B 109.5
H20A C20 H20B 109.5
S3 C20 H20C 109.5
H20A C20 H20C 109.5
H20B C20 H20C 109.5
S4 C21 H21A 109.5
S4 C21 H21B 109.5
H21A C21 H21B 109.5
S4 C21 H21C 109.5
H21A C21 H21C 109.5
H21B C21 H21C 109.5
S4 C22 H22A 109.5
S4 C22 H22B 109.5
H22A C22 H22B 109.5
S4 C22 H22C 109.5
H22A C22 H22C 109.5
H22B C22 H22C 109.5

loop_
_geom_bond_atom_site_label_1
_geom_bond_atom_site_label_2
_geom_bond_distance
Pt1 O3 1.988(7)
Pt1 O1 2.008(7)
Pt1 S1 2.222(2)
Pt1 S2 2.221(2)
Pt2 O6 1.998(7)
Pt2 O8 2.004(7)
Pt2 S3 2.218(3)
Pt2 S4 2.225(3)
S1 O4 1.454(8)
S1 C8 1.755(11)
S1 C9 1.781(12)
S2 O5 1.460(9)
S2 C10 1.758(13)
S2 C11 1.789(13)
O1 C1 1.322(13)
O2 C1 1.232(13)
O3 C3 1.342(13)
S3 O9 1.467(10)
S3 C19 1.737(12)
S3 C20 1.784(16)
S4 O10 1.458(8)
S4 C22 1.759(14)
S4 C21 1.781(14)
O6 C12 1.299(13)
O7 C12 1.221(13)
O8 C14 1.317(13)
C1 C2 1.484(15)
C2 C7 1.405(16)
C2 C3 1.399(15)
C3 C4 1.406(15)
C4 C5 1.390(17)
C4 H4 0.9300
C5 C6 1.417(19)
C5 H5 0.9300
C6 C7 1.328(18)
C6 H6 0.9300
C7 H7 0.9300
C8 H8A 0.9600
C8 H8B 0.9600
C8 H8C 0.9600
C9 H9A 0.9600
C9 H9B 0.9600
C9 H9C 0.9600
C10 H10A 0.9600
C10 H10B 0.9600
C10 H10C 0.9600
C11 H11A 0.9600
C11 H11B 0.9600
C11 H11C 0.9600
C12 C13 1.505(14)
C13 C14 1.382(15)
C13 C18 1.404(15)
C14 C15 1.416(14)
C15 C16 1.37(2)
C15 H15 0.9300
C16 C17 1.37(2)
C16 H16 0.9300
C17 C18 1.385(17)
C17 H17 0.9300
C18 H18 0.9300
C19 H19A 0.9600
C19 H19B 0.9600
C19 H19C 0.9600
C20 H20A 0.9600
C20 H20B 0.9600
C20 H20C 0.9600
C21 H21A 0.9600
C21 H21B 0.9600
C21 H21C 0.9600
C22 H22A 0.9600
C22 H22B 0.9600
C22 H22C 0.9600
